data_7130364
loop_
_publ_author_name
'Pournara, Anastasia D.'
'Rizogianni, Sofia'
'Evangelou, Dimitrios A.'
'Andreou, Evangelos K.'
'Armatas, Gerasimos S.'
'Manos, Manolis J.'

_publ_section_title
;
 Zr<sup>4+</sup>-terephthalate MOFs with 6-connected structures, highly
 efficient As(III/V) sorption and superhydrophobic properties.
;
_journal_name_full 'Chemical communications (Cambridge, England)'
_journal_paper_doi 10.1039/d2cc03090j
_journal_year 2022
_chemical_compound_source 'see text'
_chemical_formula_moiety 'C13.64 H18.22 As N O12.67 Zr2, 3(H2 O)'
_chemical_formula_sum 'C13.64 H24.22 As N O15.67 Zr2'
_chemical_formula_weight 710.27
_space_group_IT_number 146
_space_group_name_Hall 'R 3'
_space_group_name_H-M_alt 'R 3 :H'
_symmetry_cell_setting trigonal
_symmetry_Int_Tables_number 146
_symmetry_space_group_name_Hall 'R 3'
_symmetry_space_group_name_H-M 'R 3 :H'
_audit_update_record
;
2022-05-31 deposited with the CCDC.	2022-07-14 downloaded from the CCDC.
;
_cell_angle_alpha 90
_cell_angle_beta 90
_cell_angle_gamma 120
_cell_formula_units_Z 9
_cell_length_a 14.62(4)
_cell_length_b 14.62(4)
_cell_length_c 35.74(10)
_cell_volume 6616(3)
_computing_cell_refinement 'TOPAS V.6, BRUKER'
_computing_publication_material 'PLATON (Spek, 2003)'
_computing_structure_refinement 'TOPAS V.6, BRUKER'
_diffrn_ambient_temperature 298
_diffrn_measurement_device_type 'BRUKER D2 PHASER'
_diffrn_radiation_probe x-ray
_diffrn_radiation_type CuK\a
_diffrn_radiation_wavelength 1.54184
_exptl_absorpt_coefficient_mu 7.627
_exptl_crystal_density_diffrn 1.604
_exptl_crystal_density_method 'Not Measured'
_exptl_crystal_F_000 3162.5
_cod_data_source_file d2cc03090j3.cif
_cod_data_source_block HEXMOFAsIII
_cod_original_cell_volume 6616(41)
_cod_original_sg_symbol_H-M 'R 3'
_cod_database_code 7130364

loop_
_space_group_symop_id
_space_group_symop_operation_xyz
1 x,y,z
2 -y,x-y,z
3 -x+y,-x,z
4 1/3+x,2/3+y,2/3+z
5 1/3-y,2/3+x-y,2/3+z
6 1/3-x+y,2/3-x,2/3+z
7 2/3+x,1/3+y,1/3+z
8 2/3-y,1/3+x-y,1/3+z
9 2/3-x+y,1/3-x,1/3+z

loop_
_atom_site_label
_atom_site_type_symbol
_atom_site_thermal_displace_type
_atom_site_fract_x
_atom_site_fract_y
_atom_site_fract_z
_atom_site_occupancy
_atom_site_U_iso_or_equiv
_atom_site_calc_flag
_atom_site_refinement_flags
_atom_site_disorder_assembly
_atom_site_disorder_group
Zr1 Zr Uiso 0.08090 0.16160 0.04010 1.000 0.0500 . . . .
Zr2 Zr Uiso 0.16169 0.08090 -0.04010 1.000 0.0500 . . . .
As45 As Uiso 0.32419 0.40554 -0.00824 1.000 0.0500 . . . .
O3 O Uiso 0.18110 0.16970 0.09020 1.000 0.0500 . . . .
O4 O Uiso 0.05280 0.29790 0.02610 1.000 0.0500 . . . .
O5 O Uiso 0.49100 0.32460 0.24590 1.000 0.0500 . . . .
O6 O Uiso 0.49100 0.16640 0.24590 1.000 0.0500 . . . .
O7 O Uiso -0.01140 0.16970 0.09020 1.000 0.0500 . . . .
O8 O Uiso 0.16150 0.08080 0.02000 1.000 0.0500 . . . .
O9 O Uiso 0.08080 0.16150 -0.02000 1.000 0.0500 . . . .
O42 O Uiso 0.44956 0.43923 0.00996 1.000 0.0500 . . . .
O43 O Uiso 0.31331 0.51939 -0.00121 1.000 0.0500 . . . .
O44 O Uiso 0.23341 0.31198 0.02371 1.000 0.0500 . . . .
O46 O Uiso 0.29033 0.24707 -0.04377 1.000 0.0500 . . . .
O53 O Uiso 0.30526 0.07727 -0.01639 1.000 0.0500 . . . .
O60 O Uiso 0.00000 0.00000 0.06030 1.000 0.0500 . . . .
O61 O Uiso 0.00000 0.00000 -0.06030 1.000 0.0500 . . . .
N10 N Uiso 0.27330 0.30540 0.13530 1.000 0.0500 . . . .
C11 C Uiso 0.30550 0.23740 0.15190 1.000 0.0500 . . . .
C12 C Uiso 0.36660 0.26800 0.18430 1.000 0.0500 . . . .
C13 C Uiso 0.36660 0.09860 0.18430 1.000 0.0500 . . . .
C14 C Uiso 0.30550 0.06800 0.15190 1.000 0.0500 . . . .
C15 C Uiso 0.20670 0.10330 0.10360 1.000 0.0500 . . . .
C16 C Uiso 0.27630 0.13820 0.13810 1.000 0.0500 . . . .
C17 C Uiso 0.46540 0.23270 0.23260 1.000 0.0500 . . . .
C18 C Uiso 0.39580 0.19780 0.19800 1.000 0.0500 . . . .
C19 C Uiso 0.27360 0.33830 0.09710 0.940 0.0500 . . . .
C20 C Uiso -0.00370 0.53100 0.10750 0.940 0.0500 . . . .
C21 C Uiso 0.11620 0.57860 0.11030 0.940 0.0500 . . . .
C22 C Uiso 0.14750 0.51310 0.08550 0.940 0.0500 . . . .
C23 C Uiso 0.14710 0.43100 0.11200 0.940 0.0500 . . . .
C24 C Uiso 0.17520 0.35020 0.09720 0.940 0.0500 . . . .
O47 O Uiso 0.51233 0.22767 0.08067 1.000 0.0500 . . . .
O48 O Uiso 0.30900 0.19400 0.01900 1.000 0.0500 . . . .
O49 O Uiso 0.04567 0.16733 0.25833 1.000 0.0500 . . . .
H26 H Uiso 0.38977 0.34729 0.19801 1.000 0.0600 . . . .
H27 H Uiso 0.38981 0.04254 0.19803 1.000 0.0600 . . . .
H28 H Uiso 0.28223 -0.01135 0.13822 1.000 0.0600 . . . .
H29 H Uiso 0.26387 0.27413 0.07657 0.940 0.0500 . . . .
H30 H Uiso 0.35026 0.41557 0.09147 0.940 0.0500 . . . .
H31 H Uiso -0.04466 0.44300 0.11454 0.940 0.0500 . . . .
H32 H Uiso -0.02556 0.54164 0.07780 0.940 0.0500 . . . .
H33 H Uiso -0.03034 0.57284 0.12808 0.940 0.0500 . . . .
H34 H Uiso 0.13926 0.57541 0.14058 0.940 0.0500 . . . .
H35 H Uiso 0.15738 0.66432 0.10030 0.940 0.0500 . . . .
H36 H Uiso 0.23013 0.56533 0.07343 0.940 0.0500 . . . .
H37 H Uiso 0.08718 0.47491 0.06197 0.940 0.0500 . . . .
H38 H Uiso 0.06499 0.38550 0.12515 0.940 0.0500 . . . .
H39 H Uiso 0.20647 0.47288 0.13554 0.940 0.0500 . . . .
H40 H Uiso 0.14889 0.33859 0.06666 0.940 0.0500 . . . .
H41 H Uiso 0.12144 0.27000 0.11076 0.940 0.0500 . . . .
H50 H Uiso 0.41965 0.39429 0.03651 1.000 0.0500 . . . .
H51 H Uiso 0.26197 0.49134 0.02400 1.000 0.0500 . . . .
H52 H Uiso 0.25511 0.25114 0.03073 1.000 0.0500 . . . .
H56 H Uiso 0.57748 0.25685 0.10135 1.000 0.0500 . . . .
H57 H Uiso 0.46856 0.14011 0.08066 1.000 0.0500 . . . .
H58 H Uiso 0.37413 0.22318 0.03968 1.000 0.0500 . . . .
H59 H Uiso 0.26522 0.10645 0.01900 1.000 0.0500 . . . .
H54 H Uiso 0.00971 0.10219 0.27902 1.000 0.0500 . . . .
H55 H Uiso 0.00189 0.21111 0.25833 1.000 0.0500 . . . .

loop_
_atom_type_symbol
_atom_type_description
_atom_type_scat_dispersion_real
_atom_type_scat_dispersion_imag
_atom_type_scat_source
C C 0.0033 0.0016 ' International Tables Vol C Tables 4.2.6.8 and 6.1.1.4'
H H 0.0000 0.0000 ' International Tables Vol C Tables 4.2.6.8 and 6.1.1.4'
As As 0.0499 2.0058 ' International Tables Vol C Tables 4.2.6.8 and 6.1.1.4'
N N 0.0061 0.0033 ' International Tables Vol C Tables 4.2.6.8 and 6.1.1.4'
O O 0.0106 0.0060 ' International Tables Vol C Tables 4.2.6.8 and 6.1.1.4'
Zr Zr -2.9673 0.5597 ' International Tables Vol C Tables 4.2.6.8 and 6.1.1.4'

loop_
_geom_angle_atom_site_label_1
_geom_angle_atom_site_label_2
_geom_angle_atom_site_label_3
_geom_angle
_geom_angle_site_symmetry_1
_geom_angle_site_symmetry_2
_geom_angle_site_symmetry_3
_geom_angle_publ_flag
O3 Zr1 O4 121.24(6) . . . yes
O3 Zr1 O7 76.2(2) . . . yes
O3 Zr1 O8 77.18(16) . . . yes
O3 Zr1 O9 141.81(11) . . . yes
O3 Zr1 O44 81.90(16) . . . yes
O3 Zr1 O60 77.37(9) . . . yes
O3 Zr1 O8 141.76(6) . . 2_555 yes
O4 Zr1 O7 75.95(10) . . . yes
O4 Zr1 O8 142.00(9) . . . yes
O4 Zr1 O9 77.35(5) . . . yes
O4 Zr1 O44 67.6(2) . . . yes
O4 Zr1 O60 141.78(15) . . . yes
O4 Zr1 O8 77.33(15) . . 2_555 yes
O7 Zr1 O8 141.82(6) . . . yes
O7 Zr1 O9 141.72(11) . . . yes
O7 Zr1 O44 117.92(14) . . . yes
O7 Zr1 O60 77.33(12) . . . yes
O7 Zr1 O8 77.09(18) . . 2_555 yes
O8 Zr1 O9 70.63(6) . . . yes
O8 Zr1 O44 84.5(2) . . . yes
O8 Zr1 O60 70.46(18) . . . yes
O8 Zr1 O8 109.54(18) . . 2_555 yes
O9 Zr1 O44 75.22(5) . . . yes
O9 Zr1 O60 109.40(7) . . . yes
O8 Zr1 O9 70.63(7) 2_555 . . yes
O44 Zr1 O60 150.38(6) . . . yes
O8 Zr1 O44 135.32(11) 2_555 . . yes
O8 Zr1 O60 70.39(6) 2_555 . . yes
O8 Zr2 O9 70.61(6) . . . yes
O8 Zr2 O46 93.45(1) . . . yes
O8 Zr2 O53 68.32(8) . . . yes
O8 Zr2 O61 109.36(7) . . . yes
O8 Zr2 O9 70.63(7) . . 3_555 yes
O6 Zr2 O8 141.40(11) 5_544 . . yes
O5 Zr2 O8 141.43(11) 6_554 . . yes
O9 Zr2 O46 79.5(2) . . . yes
O9 Zr2 O53 130.24(12) . . . yes
O9 Zr2 O61 70.42(18) . . . yes
O9 Zr2 O9 109.50(18) . . 3_555 yes
O6 Zr2 O9 141.48(6) 5_544 . . yes
O5 Zr2 O9 76.42(16) 6_554 . . yes
O46 Zr2 O53 76.19(17) . . . yes
O46 Zr2 O61 132.48(7) . . . yes
O9 Zr2 O46 156.63(7) 3_555 . . yes
O6 Zr2 O46 110.53(14) 5_544 . . yes
O5 Zr2 O46 60.76(12) 6_554 . . yes
O53 Zr2 O61 150.69(12) . . . yes
O9 Zr2 O53 81.91(12) 3_555 . . yes
O6 Zr2 O53 87.99(12) 5_544 . . yes
O5 Zr2 O53 124.41(6) 6_554 . . yes
O9 Zr2 O61 70.37(6) 3_555 . . yes
O6 Zr2 O61 76.63(12) 5_544 . . yes
O5 Zr2 O61 76.65(9) 6_554 . . yes
O6 Zr2 O9 76.37(18) 5_544 . 3_555 yes
O5 Zr2 O9 141.44(6) 6_554 . 3_555 yes
O5 Zr2 O6 77.1(2) 6_554 . 5_544 yes
O42 As45 O43 104.74(8) . . . yes
O42 As45 O44 104.53(16) . . . yes
O43 As45 O44 104.52(17) . . . yes
Zr1 O3 C15 132.16(8) . . . yes
Zr2 O5 C17 132.99(4) 8_555 . . yes
Zr2 O6 C17 133.00(7) 9_555 . . yes
Zr1 O7 C15 132.22(11) . . 2_555 yes
Zr1 O8 Zr2 109.40(6) . . . yes
Zr1 O8 Zr1 109.64(18) . . 3_555 yes
Zr1 O8 Zr2 109.37(7) 3_555 . . yes
Zr1 O9 Zr2 109.36(6) . . . yes
Zr1 O9 Zr2 109.37(7) . . 2_555 yes
Zr2 O9 Zr2 109.69(18) . . 2_555 yes
Zr1 O44 As45 154.48(5) . . . yes
Zr1 O60 Zr1 109.51(6) . . 2_555 yes
Zr1 O60 Zr1 109.51(18) . . 3_555 yes
Zr1 O60 Zr1 109.51(18) 2_555 . 3_555 yes
Zr2 O61 Zr2 109.52(18) . . 2_555 yes
Zr2 O61 Zr2 109.52(6) . . 3_555 yes
Zr2 O61 Zr2 109.52(18) 2_555 . 3_555 yes
C11 N10 C19 132.67(3) . . . yes
As45 O42 H50 96.00 . . . no
As45 O43 H51 97.00 . . . no
Zr1 O44 H52 73.00 . . . no
As45 O44 H52 111.00 . . . no
N10 C11 C12 120.32(13) . . . yes
N10 C11 C16 123.18(16) . . . yes
C12 C11 C16 116.48(5) . . . no
C11 C12 C18 116.25(13) . . . no
C14 C13 C18 116.37(5) . . . no
C13 C14 C16 116.36(13) . . . no
O3 C15 C16 116.47(13) . . . yes
O3 C15 O7 126.89(16) . . 3_555 yes
O7 C15 C16 116.61(5) 3_555 . . yes
C14 C16 C15 116.37(13) . . . no
C11 C16 C14 127.07(16) . . . no
C11 C16 C15 116.54(5) . . . no
O5 C17 C18 116.50(5) . . . yes
O6 C17 C18 116.39(13) . . . yes
O5 C17 O6 127.10(16) . . . yes
C12 C18 C13 127.29(16) . . . no
C12 C18 C17 116.26(13) . . . no
C13 C18 C17 116.43(5) . . . no
N10 C19 C24 100.87(4) . . . yes
C20 C21 C22 108.03(12) . . . no
C21 C22 C23 104.3(2) . . . no
C22 C23 C24 119.79(17) . . . no
C19 C24 C23 136.03(3) . . . no
C11 C12 H26 120.00 . . . no
C18 C12 H26 124.00 . . . no
C14 C13 H27 120.00 . . . no
C18 C13 H27 124.00 . . . no
C13 C14 H28 120.00 . . . no
C16 C14 H28 124.00 . . . no
N10 C19 H29 111.00 . . . no
N10 C19 H30 109.00 . . . no
C24 C19 H29 111.00 . . . no
C24 C19 H30 114.00 . . . no
H29 C19 H30 111.00 . . . no
C21 C20 H31 109.00 . . . no
C21 C20 H32 109.00 . . . no
C21 C20 H33 109.00 . . . no
H31 C20 H32 109.00 . . . no
H31 C20 H33 110.00 . . . no
H32 C20 H33 109.00 . . . no
C20 C21 H34 110.00 . . . no
C20 C21 H35 109.00 . . . no
C22 C21 H34 110.00 . . . no
C22 C21 H35 110.00 . . . no
H34 C21 H35 110.00 . . . no
C21 C22 H36 110.00 . . . no
C21 C22 H37 109.00 . . . no
C23 C22 H36 110.00 . . . no
C23 C22 H37 112.00 . . . no
H36 C22 H37 110.00 . . . no
C22 C23 H38 108.00 . . . no
C22 C23 H39 109.00 . . . no
C24 C23 H38 108.00 . . . no
C24 C23 H39 104.00 . . . no
H38 C23 H39 108.00 . . . no
C19 C24 H40 104.00 . . . no
C19 C24 H41 95.00 . . . no
C23 C24 H40 104.00 . . . no
C23 C24 H41 110.00 . . . no
H40 C24 H41 104.00 . . . no
H56 O47 H57 109.00 . . . no
H58 O48 H59 109.00 . . . no
H54 O49 H55 109.00 . . . no

loop_
_geom_bond_atom_site_label_1
_geom_bond_atom_site_label_2
_geom_bond_distance
_geom_bond_site_symmetry_1
_geom_bond_site_symmetry_2
_geom_bond_publ_flag
Zr1 O3 2.279(6) . . yes
Zr1 O4 2.282(6) . . yes
Zr1 O7 2.281(6) . . yes
Zr1 O8 2.166(6) . . yes
Zr1 O9 2.148(6) . . yes
Zr1 O44 2.290(6) . . yes
Zr1 O60 2.170(6) . . yes
Zr1 O8 2.170(6) . 2_555 yes
Zr2 O8 2.148(6) . . yes
Zr2 O9 2.167(6) . . yes
Zr2 O46 2.211(6) . . yes
Zr2 O53 2.289(6) . . yes
Zr2 O61 2.171(6) . . yes
Zr2 O9 2.170(6) . 3_555 yes
Zr2 O6 2.164(6) . 5_544 yes
Zr2 O5 2.164(6) . 6_554 yes
As45 O42 1.767(5) . . yes
As45 O43 1.767(5) . . yes
As45 O44 1.767(5) . . yes
O3 C15 1.294(4) . . yes
O5 C17 1.292(4) . . yes
O6 C17 1.292(4) . . yes
O7 C15 1.293(4) . 2_555 yes
N10 C11 1.425(4) . . yes
N10 C19 1.447(4) . . yes
O42 H50 1.1100 . . no
O43 H51 1.1100 . . no
O44 H52 1.1100 . . no
C11 C12 1.393(4) . . no
C11 C16 1.382(4) . . no
C12 C18 1.383(4) . . no
C13 C14 1.393(4) . . no
C13 C18 1.381(4) . . no
C14 C16 1.385(4) . . no
C15 C16 1.516(4) . . no
C17 C18 1.519(4) . . no
C19 C24 1.533(4) . . no
C20 C21 1.532(4) . . no
C21 C22 1.533(4) . . no
C22 C23 1.527(4) . . no
C23 C24 1.526(4) . . no
C12 H26 1.1400 . . no
C13 H27 1.1400 . . no
C14 H28 1.1400 . . no
C19 H29 1.1400 . . no
C19 H30 1.1400 . . no
C20 H31 1.1400 . . no
C20 H32 1.1400 . . no
C20 H33 1.1400 . . no
C21 H34 1.1400 . . no
C21 H35 1.1400 . . no
C22 H36 1.1400 . . no
C22 H37 1.1400 . . no
C23 H38 1.1400 . . no
C23 H39 1.1400 . . no
C24 H40 1.1400 . . no
C24 H41 1.1400 . . no
O47 H56 1.1100 . . no
O47 H57 1.1100 . . no
O48 H58 1.1100 . . no
O48 H59 1.1100 . . no
O49 H54 1.1100 . . no
O49 H55 1.1100 . . no

loop_
_geom_hbond_atom_site_label_D
_geom_hbond_atom_site_label_H
_geom_hbond_atom_site_label_A
_geom_hbond_distance_DH
_geom_hbond_distance_HA
_geom_hbond_distance_DA
_geom_hbond_angle_DHA
_geom_hbond_site_symmetry_A
_geom_hbond_publ_flag
O44 H52 O3 1.1100 2.4100 2.995(8) 111.00 . yes
O44 H52 O8 1.1100 2.1900 2.999(8) 127.00 . yes
O44 H52 O48 1.1100 1.4700 2.476(7) 147.00 . yes
O48 H58 O47 1.1100 2.4700 3.532(10) 160.00 . yes
O48 H59 O8 1.1100 1.3700 1.955(5) 104.00 . yes
O48 H59 O53 1.1100 1.5400 2.103(6) 104.00 . yes
O48 H59 O4 1.1100 2.2100 3.254(9) 156.00 3_555 yes
C19 H29 O3 1.1400 1.4800 2.152(6) 110.00 . yes
C19 H29 O44 1.1400 2.0800 2.673(7) 109.00 . yes
C20 H32 O42 1.1400 2.4300 3.503(10) 155.00 3_565 yes
C20 H33 N10 1.1400 1.9800 2.820(8) 127.00 3_565 yes
C24 H40 O4 1.1400 1.9000 2.979(8) 157.00 . yes
C24 H40 O44 1.1400 2.1200 2.900(8) 122.00 . yes
C24 H41 O3 1.1400 2.1700 2.695(8) 104.00 . yes
C24 H41 O7 1.1400 1.9000 2.696(8) 123.00 . yes

loop_
_geom_torsion_atom_site_label_1
_geom_torsion_atom_site_label_2
_geom_torsion_atom_site_label_3
_geom_torsion_atom_site_label_4
_geom_torsion
_geom_torsion_site_symmetry_1
_geom_torsion_site_symmetry_2
_geom_torsion_site_symmetry_3
_geom_torsion_site_symmetry_4
_geom_torsion_publ_flag
O4 Zr1 O3 C15 179.23 . . . . no
O7 Zr1 O3 C15 115.39 . . . . no
O8 Zr1 O3 C15 -36.96 . . . . no
O9 Zr1 O3 C15 -69.87 . . . . no
O44 Zr1 O3 C15 -123.16 . . . . no
O60 Zr1 O3 C15 35.55 . . . . no
O8 Zr1 O3 C15 68.43 2_555 . . . no
O44 Zr1 O9 Zr2 89.23 . . . . no
O60 Zr1 O9 Zr2 -60.12 . . . . no
O8 Zr1 O9 Zr2 -120.06 2_555 . . . no
O3 Zr1 O9 Zr2 154.20 . . . 2_555 no
O4 Zr1 O9 Zr2 -80.75 . . . 2_555 no
O7 Zr1 O9 Zr2 -34.05 . . . 2_555 no
O8 Zr1 O9 Zr2 120.04 . . . 2_555 no
O44 Zr1 O9 Zr2 -150.63 . . . 2_555 no
O60 Zr1 O9 Zr2 60.02 . . . 2_555 no
O8 Zr1 O9 Zr2 0.08 2_555 . . 2_555 no
O3 Zr1 O7 C15 -115.34 . . . 2_555 no
O4 Zr1 O7 C15 116.95 . . . 2_555 no
O8 Zr1 O7 C15 -68.27 . . . 2_555 no
O9 Zr1 O7 C15 69.90 . . . 2_555 no
O44 Zr1 O7 C15 171.76 . . . 2_555 no
O60 Zr1 O7 C15 -35.45 . . . 2_555 no
O8 Zr1 O7 C15 37.01 2_555 . . 2_555 no
O3 Zr1 O8 Zr2 -159.04 . . . . no
O4 Zr1 O8 Zr2 -34.12 . . . . no
O7 Zr1 O8 Zr2 154.13 . . . . no
O9 Zr1 O8 Zr2 0.10 . . . . no
O44 Zr1 O8 Zr2 -76.13 . . . . no
O60 Zr1 O8 Zr2 120.00 . . . . no
O8 Zr1 O8 Zr2 60.25 2_555 . . . no
O3 Zr1 O8 Zr1 81.02 . . . 3_555 no
O4 Zr1 O8 Zr1 -154.05 . . . 3_555 no
O7 Zr1 O8 Zr1 34.20 . . . 3_555 no
O9 Zr1 O8 Zr1 -119.83 . . . 3_555 no
O44 Zr1 O8 Zr1 163.93 . . . 3_555 no
O60 Zr1 O8 Zr1 0.06 . . . 3_555 no
O8 Zr1 O8 Zr1 -59.69 2_555 . . 3_555 no
O8 Zr1 O9 Zr2 -0.10 . . . . no
O4 Zr1 O8 Zr1 -159.27 3_555 3_555 . . no
O7 Zr1 O8 Zr1 -81.02 3_555 3_555 . . no
O8 Zr1 O8 Zr1 59.73 3_555 3_555 . . no
O9 Zr1 O8 Zr1 119.87 3_555 3_555 . . no
O3 Zr1 O44 As45 153.05 . . . . no
O4 Zr1 O44 As45 -78.28 . . . . no
O7 Zr1 O44 As45 -137.28 . . . . no
O8 Zr1 O44 As45 75.26 . . . . no
O9 Zr1 O44 As45 3.88 . . . . no
O60 Zr1 O44 As45 107.25 . . . . no
O8 Zr1 O44 As45 -37.14 2_555 . . . no
O44 Zr1 O8 Zr2 42.20 3_555 3_555 . . no
O3 Zr1 O9 Zr2 34.06 . . . . no
O60 Zr1 O8 Zr1 -0.06 . 3_555 . . no
O3 Zr1 O8 Zr1 -34.28 3_555 3_555 . . no
O3 Zr1 O60 Zr1 159.16 . . . 2_555 no
O4 Zr1 O60 Zr1 34.10 . . . 2_555 no
O7 Zr1 O60 Zr1 80.68 . . . 2_555 no
O8 Zr1 O60 Zr1 -120.15 . . . 2_555 no
O44 Zr1 O8 Zr1 162.15 3_555 3_555 . . no
O60 Zr1 O8 Zr2 -120.02 . 3_555 . . no
O3 Zr1 O8 Zr2 -154.23 3_555 3_555 . . no
O4 Zr1 O8 Zr2 80.78 3_555 3_555 . . no
O7 Zr1 O8 Zr2 159.02 3_555 3_555 . . no
O8 Zr1 O8 Zr2 -60.23 3_555 3_555 . . no
O9 Zr1 O8 Zr2 -0.08 3_555 3_555 . . no
O44 Zr1 O60 Zr1 -34.09 . . . 3_555 no
O8 Zr1 O60 Zr1 0.06 . 3_555 . . no
O4 Zr1 O9 Zr2 159.11 . . . . no
O7 Zr1 O9 Zr2 -154.19 . . . . no
O4 Zr1 O60 Zr1 154.19 . . . 3_555 no
O7 Zr1 O60 Zr1 -159.24 . . . 3_555 no
O8 Zr1 O60 Zr1 -0.07 . . . 3_555 no
O9 Zr1 O60 Zr1 60.06 . . . 3_555 no
O9 Zr1 O60 Zr1 -60.02 . . . 2_555 no
O44 Zr1 O60 Zr1 -154.17 . . . 2_555 no
O3 Zr1 O60 Zr1 -80.75 . . . 3_555 no
O46 Zr2 O8 Zr1 77.50 . . . . no
O53 Zr2 O8 Zr1 151.16 . . . . no
O61 Zr2 O8 Zr1 -60.08 . . . . no
O9 Zr2 O8 Zr1 -120.02 3_555 . . . no
O6 Zr2 O8 Zr1 -32.69 5_544 . . 3_555 no
O5 Zr2 O8 Zr1 152.78 6_554 . . 3_555 no
O53 Zr2 O9 Zr1 -35.72 . . . . no
O61 Zr2 O9 Zr1 119.98 . . . . no
O9 Zr2 O8 Zr1 -0.10 . . . . no
O9 Zr2 O5 C17 67.37 7_555 8_555 . . no
O8 Zr2 O5 C17 -68.67 8_555 8_555 . . no
O9 Zr2 O5 C17 -36.98 8_555 8_555 . . no
O46 Zr2 O5 C17 -122.41 8_555 8_555 . . no
O53 Zr2 O5 C17 -166.77 8_555 8_555 . . no
O9 Zr2 O6 C17 36.99 8_555 9_555 . . no
O8 Zr2 O6 C17 68.69 9_555 9_555 . . no
O9 Zr2 O6 C17 -67.30 9_555 9_555 . . no
O46 Zr2 O6 C17 -166.40 9_555 9_555 . . no
O53 Zr2 O6 C17 119.16 9_555 9_555 . . no
O8 Zr2 O9 Zr1 0.10 . . . . no
O46 Zr2 O9 Zr1 -97.37 . . . . no
O46 Zr2 O9 Zr1 49.17 2_555 2_555 . . no
O53 Zr2 O9 Zr1 69.70 2_555 2_555 . . no
O6 Zr2 O9 Zr1 159.59 6_554 2_555 . . no
O61 Zr2 O9 Zr2 -0.04 . 2_555 . . no
O8 Zr2 O9 Zr2 119.86 2_555 2_555 . . no
O9 Zr2 O9 Zr2 59.72 2_555 2_555 . . no
O46 Zr2 O9 Zr2 169.11 2_555 2_555 . . no
O53 Zr2 O9 Zr2 -170.36 2_555 2_555 . . no
O6 Zr2 O9 Zr2 -80.48 6_554 2_555 . . no
O6 Zr2 O8 Zr1 -152.80 5_544 . . . no
O5 Zr2 O8 Zr1 32.68 6_554 . . . no
O9 Zr2 O8 Zr1 120.00 . . . 3_555 no
O46 Zr2 O8 Zr1 -162.40 . . . 3_555 no
O53 Zr2 O8 Zr1 -88.74 . . . 3_555 no
O61 Zr2 O8 Zr1 60.02 . . . 3_555 no
O9 Zr2 O8 Zr1 0.08 3_555 . . 3_555 no
O8 Zr2 O61 Zr2 60.06 . . . 2_555 no
O9 Zr2 O61 Zr2 -0.03 . . . 2_555 no
O9 Zr2 O9 Zr1 60.26 3_555 . . . no
O6 Zr2 O9 Zr1 152.75 5_544 . . . no
O5 Zr2 O9 Zr1 -159.58 6_554 . . . no
O8 Zr2 O9 Zr2 -119.84 . . . 2_555 no
O46 Zr2 O9 Zr2 142.68 . . . 2_555 no
O53 Zr2 O9 Zr2 -155.66 . . . 2_555 no
O61 Zr2 O9 Zr2 0.03 . . . 2_555 no
O9 Zr2 O9 Zr2 -59.69 3_555 . . 2_555 no
O6 Zr2 O9 Zr2 32.80 5_544 . . 2_555 no
O5 Zr2 O9 Zr2 80.47 6_554 . . 2_555 no
O61 Zr2 O9 Zr1 -119.98 . 2_555 . . no
O8 Zr2 O9 Zr1 -0.08 2_555 2_555 . . no
O9 Zr2 O9 Zr1 -60.22 2_555 2_555 . . no
O53 Zr2 O61 Zr2 19.93 . . . 3_555 no
O9 Zr2 O61 Zr2 0.03 . 2_555 . . no
O46 Zr2 O61 Zr2 -54.03 . . . 2_555 no
O53 Zr2 O61 Zr2 140.04 . . . 2_555 no
O8 Zr2 O61 Zr2 -60.06 . . . 3_555 no
O9 Zr2 O61 Zr2 -120.15 . . . 3_555 no
O46 Zr2 O61 Zr2 -174.15 . . . 3_555 no
O42 As45 O44 Zr1 -140.81 . . . . no
O43 As45 O44 Zr1 109.40 . . . . no
Zr1 O3 C15 C16 179.97 . . . . no
Zr1 O3 C15 O7 1.60 . . . 3_555 no
Zr2 O5 C17 C18 -179.93 8_555 . . . no
Zr2 O5 C17 O6 1.39 8_555 . . . no
Zr2 O6 C17 O5 -1.43 9_555 . . . no
Zr2 O6 C17 C18 179.90 9_555 . . . no
Zr1 O7 C15 O3 -1.67 3_555 3_555 . . no
Zr1 O7 C15 C16 179.97 3_555 3_555 . . no
C19 N10 C11 C16 -48.13 . . . . no
C11 N10 C19 C24 147.16 . . . . no
C19 N10 C11 C12 134.00 . . . . no
N10 C11 C16 C15 0.03 . . . . no
N10 C11 C16 C14 178.58 . . . . no
N10 C11 C12 C18 -178.80 . . . . no
C12 C11 C16 C14 -3.47 . . . . no
C12 C11 C16 C15 177.98 . . . . no
C16 C11 C12 C18 3.19 . . . . no
C11 C12 C18 C17 178.07 . . . . no
C11 C12 C18 C13 -3.69 . . . . no
C14 C13 C18 C17 -178.07 . . . . no
C14 C13 C18 C12 3.69 . . . . no
C18 C13 C14 C16 -3.19 . . . . no
C13 C14 C16 C11 3.47 . . . . no
C13 C14 C16 C15 -177.98 . . . . no
O7 C15 C16 C14 -0.08 3_555 . . . no
O3 C15 C16 C14 -178.62 . . . . no
O7 C15 C16 C11 178.62 3_555 . . . no
O3 C15 C16 C11 0.08 . . . . no
O5 C17 C18 C12 -0.19 . . . . no
O6 C17 C18 C12 178.63 . . . . no
O6 C17 C18 C13 0.20 . . . . no
O5 C17 C18 C13 -178.63 . . . . no
N10 C19 C24 C23 76.20 . . . . no
C20 C21 C22 C23 -93.30 . . . . no
C21 C22 C23 C24 -179.83 . . . . no
C22 C23 C24 C19 99.10 . . . . no
